data_1511304
loop_
_publ_author_name
'Stenberg, E.'
'Aselius, J.'
'Aronsson, B.'

_publ_section_title
;
 Borides of Rhenium and the Platinum Metals. The Crystal Structures of Re7
 B3, Re B3, Rh7 B3, Rh B1.1, Ir B1.1 and Pt B
;
_journal_name_full 'Acta Chemica Scandinavica (1-27,1973-42,1988)'
_journal_page_first 733
_journal_page_last 741
_journal_paper_doi 10.3891/acta.chem.scand.14-0733
_journal_volume 14
_journal_year 1960
_chemical_formula_sum 'B Pt'
_chemical_name_systematic 'Pt B'
_space_group_IT_number 194
_symmetry_space_group_name_Hall '-P 6c 2c'
_symmetry_space_group_name_H-M 'P 63/m m c'
_cell_angle_alpha 90
_cell_angle_beta 90
_cell_angle_gamma 120
_cell_formula_units_Z 2
_cell_length_a 3.358
_cell_length_b 3.358
_cell_length_c 4.058
_cell_volume 39.628
_citation_journal_id_ASTM ACSAA4
_cod_data_source_file boron0-1_435.cif
_cod_data_source_block B1Pt1
_cod_original_cell_volume 39.62817
_cod_original_formula_sum 'B1 Pt1'
_cod_database_code 1511304

loop_
_symmetry_equiv_pos_as_xyz
x,y,z
x-y,x,z+1/2
-y,x-y,z
-x,-y,z+1/2
-x+y,-x,z
y,-x+y,z+1/2
-y,-x,-z+1/2
x-y,-y,-z
x,x-y,-z+1/2
y,x,-z
-x+y,y,-z+1/2
-x,-x+y,-z
-x,-y,-z
-x+y,-x,-z-1/2
y,-x+y,-z
x,y,-z-1/2
x-y,x,-z
-y,x-y,-z-1/2
y,x,z-1/2
-x+y,y,z
-x,-x+y,z-1/2
-y,-x,z
x-y,-y,z-1/2
x,x-y,z

loop_
_atom_site_label
_atom_site_type_symbol
_atom_site_fract_x
_atom_site_fract_y
_atom_site_fract_z
_atom_site_occupancy
_atom_site_U_iso_or_equiv
Pt1 Pt 0.3333 0.6667 0.25 1 0.0
B1 B 0 0 0 1 0.0
